data_1001281
loop_
_publ_author_name
'Mercey, C'
'Groult, D'
'Raveau, B'

_publ_section_title
;
Insertion du lithium dans les oxydes de type A~3~ M~8~ O~21~: les
composes Li Ba M~3~ Ti~5~ O~21~
;
_journal_coden_ASTM MRBUAC
_journal_name_full 'Materials Research Bulletin'
_journal_page_first 797
_journal_page_last 804
_journal_paper_doi 10.1016/0025-5408(78)90042-9
_journal_volume 13
_journal_year 1978
_chemical_formula_structural 'LI BA3 NB3 TI5 O21'
_chemical_formula_sum 'Ba3 Li Nb3 O21 Ti5'
_chemical_name_systematic
;
LITHIUM TRIBARIUM TRINIOBIUM PENTATITANIUM OXIDE
;
_space_group_IT_number 193
_symmetry_cell_setting hexagonal
_symmetry_Int_Tables_number 193
_symmetry_space_group_name_Hall '-P 6c 2'
_symmetry_space_group_name_H-M 'P 63/m c m'
_cell_angle_alpha 90
_cell_angle_beta 90
_cell_angle_gamma 120
_cell_formula_units_Z 2
_cell_length_a 9.072(4)
_cell_length_b 9.072(4)
_cell_length_c 11.670(8)
_cell_volume 831.8
_exptl_crystal_density_meas 5.08(5)
_refine_ls_R_factor_all 0.064
_cod_database_code 1001281

loop_
_symmetry_equiv_pos_as_xyz
x,y,z
-y,x-y,z
y-x,-x,z
y,x,z
x-y,-y,z
-x,y-x,z
-x,-y,-z
y,y-x,-z
x-y,x,-z
-y,-x,-z
y-x,y,-z
x,x-y,-z
-x,-y,1/2+z
y,y-x,1/2+z
x-y,x,1/2+z
-y,-x,1/2+z
y-x,y,1/2+z
x,x-y,1/2+z
x,y,1/2-z
-y,x-y,1/2-z
y-x,-x,1/2-z
y,x,1/2-z
x-y,-y,1/2-z
-x,y-x,1/2-z

loop_
_atom_site_label
_atom_site_type_symbol
_atom_site_symmetry_multiplicity
_atom_site_Wyckoff_symbol
_atom_site_fract_x
_atom_site_fract_y
_atom_site_fract_z
_atom_site_occupancy
_atom_site_attached_hydrogens
_atom_site_calc_flag
Li1 Li1+ 2 a 0. 0. 0.25 1. 0 d
Ba1 Ba2+ 6 g 0.596(1) 0. 0.25 1. 0 d
Ti1 Ti4+ 12 k 0.242(1) 0. 0.094(2) 0.75 0 d
Nb1 Nb5+ 12 k 0.242(1) 0. 0.094(2) 0.25 0 d
Ti2 Ti4+ 4 d 0.3333 0.6667 0. 0.25 0 d
Nb2 Nb5+ 4 d 0.3333 0.6667 0. 0.75 0 d
O1 O2- 6 g 0.223(9) 0. 0.25 1. 0 d
O2 O2- 12 k 0.786(4) 0. 0.089(4) 1. 0 d
O3 O2- 24 l 0.169(3) 0.483(6) 0.108(2) 1. 0 d

loop_
_atom_type_symbol
_atom_type_oxidation_number
Li1+ 1.000
Ba2+ 2.000
Ti4+ 4.000
Nb5+ 5.000
O2- -2.000
